data_4102864
loop_
_publ_author_name
'Pan\<ce Naumov'
'Manoj Kochunnoonny'

_publ_section_title
;
 Spectral-Structural Effects of the Keto-Enol-Enolate and Phenol-Phenolate
 Equilibria of Oxyluciferin
;
_journal_name_full 'Journal of the American Chemical Society'
_journal_page_first 11566
_journal_page_last 11579
_journal_paper_doi 10.1021/ja102885g
_journal_volume 132
_journal_year 2010
_chemical_formula_moiety C10H6N2OS2
_chemical_formula_sum 'C10 H6 N2 O S2'
_chemical_formula_weight 234.29
_chemical_name_common 6'-dehydroxyoxyluciferin
_chemical_name_systematic
;
 ?
;
_space_group_IT_number 14
_symmetry_cell_setting monoclinic
_symmetry_space_group_name_Hall '-P 2ybc'
_symmetry_space_group_name_H-M 'P 1 21/c 1'
_atom_sites_solution_hydrogens geom
_atom_sites_solution_primary direct
_atom_sites_solution_secondary difmap
_audit_creation_method SHELXL-97
_cell_angle_alpha 90.00
_cell_angle_beta 91.958(14)
_cell_angle_gamma 90.00
_cell_formula_units_Z 4
_cell_length_a 18.193(4)
_cell_length_b 3.8471(8)
_cell_length_c 14.112(3)
_cell_measurement_temperature 293(2)
_cell_volume 987.1(4)
_computing_cell_refinement 'APEX2 software (Bruker, 2007)'
_computing_data_collection 'APEX2 software (Bruker, 2007)'
_computing_data_reduction 'SAINT (Bruker, 2007)'
_computing_molecular_graphics 'DIAMOND (Brandenburg, 2005)'
_computing_publication_material 'WinGX (Farrugia, 1999)'
_computing_structure_refinement 'SHELXL-97 (Sheldrick, 2008)'
_computing_structure_solution 'SHELXS-97 (Sheldrick, 2008)'
_diffrn_ambient_temperature 293(2)
_diffrn_measured_fraction_theta_full 0.991
_diffrn_measured_fraction_theta_max 0.991
_diffrn_measurement_device_type 'Bruker SMART APEX2 diffractometer'
_diffrn_measurement_method '\w scans'
_diffrn_radiation_monochromator 'multilayer confocal TXS mirror'
_diffrn_radiation_source 'rotating anode'
_diffrn_radiation_type MoK\a
_diffrn_radiation_wavelength 0.71073
_diffrn_reflns_av_R_equivalents 0.0949
_diffrn_reflns_av_sigmaI/netI 0.0763
_diffrn_reflns_limit_h_max 22
_diffrn_reflns_limit_h_min -21
_diffrn_reflns_limit_k_max 4
_diffrn_reflns_limit_k_min -4
_diffrn_reflns_limit_l_max 17
_diffrn_reflns_limit_l_min -17
_diffrn_reflns_number 10582
_diffrn_reflns_theta_full 26.13
_diffrn_reflns_theta_max 26.13
_diffrn_reflns_theta_min 1.12
_exptl_absorpt_coefficient_mu 0.508
_exptl_absorpt_correction_T_max 0.9849
_exptl_absorpt_correction_T_min 0.9186
_exptl_absorpt_correction_type sphere
_exptl_absorpt_process_details 'SADABS (Sheldrick, 1996)'
_exptl_crystal_colour orange
_exptl_crystal_density_diffrn 1.576
_exptl_crystal_density_method 'not measured'
_exptl_crystal_description 'irregular prism'
_exptl_crystal_F_000 480
_exptl_crystal_size_max 0.17
_exptl_crystal_size_mid 0.05
_exptl_crystal_size_min 0.03
_refine_diff_density_max 0.571
_refine_diff_density_min -0.455
_refine_diff_density_rms 0.122
_refine_ls_extinction_method none
_refine_ls_goodness_of_fit_ref 1.080
_refine_ls_hydrogen_treatment riding
_refine_ls_matrix_type full
_refine_ls_number_parameters 137
_refine_ls_number_reflns 1952
_refine_ls_number_restraints 54
_refine_ls_restrained_S_all 1.065
_refine_ls_R_factor_all 0.1083
_refine_ls_R_factor_gt 0.0647
_refine_ls_shift/su_max 0.000
_refine_ls_shift/su_mean 0.000
_refine_ls_structure_factor_coef Fsqd
_refine_ls_weighting_details 'calc w=1/[\s^2^(Fo^2^)+(0.1113P)^2^+0.0000P] where P=(Fo^2^+2Fc^2^)/3'
_refine_ls_weighting_scheme calc
_refine_ls_wR_factor_gt 0.1608
_refine_ls_wR_factor_ref 0.1965
_reflns_number_gt 1278
_reflns_number_total 1952
_reflns_threshold_expression >2sigma(I)
_cod_data_source_file ja102885g_si_002.cif
_cod_data_source_block hoxy3a
_cod_original_cell_volume 987.2(4)
_cod_original_formula_sum C10H6N2OS2
_cod_database_code 4102864

loop_
_symmetry_equiv_pos_as_xyz
'x, y, z'
'-x, y+1/2, -z+1/2'
'-x, -y, -z'
'x, -y-1/2, z-1/2'

loop_
_atom_site_label
_atom_site_type_symbol
_atom_site_fract_x
_atom_site_fract_y
_atom_site_fract_z
_atom_site_U_iso_or_equiv
_atom_site_adp_type
_atom_site_occupancy
_atom_site_symmetry_multiplicity
_atom_site_calc_flag
_atom_site_refinement_flags
S1' S 0.20435(6) 0.1737(3) 0.61325(7) 0.0463(4) Uani 1 1 d U
S1 S 0.17552(6) -0.2497(3) 0.32751(7) 0.0489(4) Uani 1 1 d U
O10' O -0.02639(17) -0.2437(9) 0.3894(2) 0.0594(9) Uani 1 1 d U
H10' H -0.0394 -0.1479 0.4380 0.089 Uiso 1 1 calc R
N3 N 0.08844(18) -0.0767(8) 0.4569(2) 0.0406(8) Uani 1 1 d U
C9' C 0.3322(2) 0.1669(11) 0.5426(3) 0.0454(10) Uani 1 1 d .
N3' N 0.28552(18) 0.0471(9) 0.4700(2) 0.0467(9) Uani 1 1 d U
C2 C 0.1581(2) -0.0802(9) 0.4360(3) 0.0380(9) Uani 1 1 d U
C5 C 0.0844(2) -0.3192(10) 0.3074(3) 0.0475(11) Uani 1 1 d U
H5 H 0.0634 -0.4144 0.2523 0.057 Uiso 1 1 calc R
C4 C 0.0469(2) -0.2157(10) 0.3833(3) 0.0421(10) Uani 1 1 d U
C8' C 0.2982(2) 0.2441(10) 0.6275(3) 0.0425(10) Uani 1 1 d .
C2' C 0.2187(2) 0.0394(10) 0.4977(3) 0.0402(9) Uani 1 1 d U
C7' C 0.3385(2) 0.3598(12) 0.7067(3) 0.0534(12) Uani 1 1 d .
H7' H 0.3155 0.4099 0.7629 0.064 Uiso 1 1 calc R
C5' C 0.4469(3) 0.3291(13) 0.6166(4) 0.0658(15) Uani 1 1 d .
H5' H 0.4974 0.3624 0.6135 0.079 Uiso 1 1 calc R
C4' C 0.4074(2) 0.2114(12) 0.5379(4) 0.0585(13) Uani 1 1 d .
H4' H 0.4312 0.1625 0.4821 0.070 Uiso 1 1 calc R
C6' C 0.4122(3) 0.3980(12) 0.7000(4) 0.0611(13) Uani 1 1 d .
H6' H 0.4400 0.4722 0.7527 0.073 Uiso 1 1 calc R

loop_
_atom_site_aniso_label
_atom_site_aniso_U_11
_atom_site_aniso_U_22
_atom_site_aniso_U_33
_atom_site_aniso_U_23
_atom_site_aniso_U_13
_atom_site_aniso_U_12
S1' 0.0519(7) 0.0605(7) 0.0261(6) -0.0047(5) -0.0053(5) -0.0039(5)
S1 0.0608(8) 0.0579(8) 0.0276(6) -0.0073(5) -0.0022(5) 0.0002(5)
O10' 0.056(2) 0.090(3) 0.0317(18) -0.0176(16) -0.0087(15) -0.0047(15)
N3 0.055(2) 0.045(2) 0.0205(17) -0.0015(14) -0.0061(15) -0.0018(15)
C9' 0.055(3) 0.045(2) 0.036(2) 0.0019(19) -0.005(2) 0.0011(19)
N3' 0.052(2) 0.053(2) 0.034(2) -0.0004(16) -0.0014(17) 0.0004(16)
C2 0.058(3) 0.034(2) 0.022(2) 0.0012(16) -0.0058(18) 0.0014(18)
C5 0.067(3) 0.048(2) 0.026(2) -0.0067(19) -0.008(2) -0.0023(19)
C4 0.053(3) 0.048(2) 0.025(2) -0.0010(18) -0.0044(19) 0.0013(18)
C8' 0.052(3) 0.039(2) 0.035(2) 0.0002(18) -0.0086(19) 0.0015(17)
C2' 0.057(2) 0.037(2) 0.026(2) 0.0024(17) -0.0053(18) -0.0006(18)
C7' 0.064(3) 0.058(3) 0.037(3) -0.013(2) -0.013(2) 0.002(2)
C5' 0.051(3) 0.063(3) 0.082(4) 0.010(3) -0.013(3) -0.007(2)
C4' 0.050(3) 0.068(3) 0.057(3) 0.003(2) 0.003(2) 0.000(2)
C6' 0.063(3) 0.061(3) 0.058(3) -0.001(2) -0.022(3) -0.002(2)

loop_
_atom_type_symbol
_atom_type_description
_atom_type_scat_dispersion_real
_atom_type_scat_dispersion_imag
_atom_type_scat_source
C C 0.0033 0.0016 'International Tables Vol C Tables 4.2.6.8 and 6.1.1.4'
H H 0.0000 0.0000 'International Tables Vol C Tables 4.2.6.8 and 6.1.1.4'
N N 0.0061 0.0033 'International Tables Vol C Tables 4.2.6.8 and 6.1.1.4'
O O 0.0106 0.0060 'International Tables Vol C Tables 4.2.6.8 and 6.1.1.4'
S S 0.1246 0.1234 'International Tables Vol C Tables 4.2.6.8 and 6.1.1.4'

loop_
_geom_angle_atom_site_label_1
_geom_angle_atom_site_label_2
_geom_angle_atom_site_label_3
_geom_angle
C8' S1' C2' 88.7(2)
C5 S1 C2 89.99(19)
C2 N3 C4 109.7(3)
C4' C9' N3' 125.9(4)
C4' C9' C8' 118.9(4)
N3' C9' C8' 115.2(4)
C2' N3' C9' 110.0(3)
N3 C2 C2' 125.4(4)
N3 C2 S1 114.7(3)
C2' C2 S1 119.9(3)
C4 C5 S1 109.8(3)
O10' C4 C5 123.9(4)
O10' C4 N3 120.3(4)
C5 C4 N3 115.8(4)
C7' C8' C9' 121.4(4)
C7' C8' S1' 129.4(4)
C9' C8' S1' 109.3(3)
N3' C2' C2 121.8(4)
N3' C2' S1' 116.8(3)
C2 C2' S1' 121.4(3)
C6' C7' C8' 118.3(4)
C4' C5' C6' 120.7(5)
C5' C4' C9' 119.3(5)
C7' C6' C5' 121.4(5)

loop_
_geom_bond_atom_site_label_1
_geom_bond_atom_site_label_2
_geom_bond_distance
S1' C8' 1.734(4)
S1' C2' 1.738(4)
S1 C5 1.693(4)
S1 C2 1.704(4)
O10' C4 1.344(5)
N3 C2 1.311(4)
N3 C4 1.372(5)
C9' C4' 1.382(6)
C9' N3' 1.388(5)
C9' C8' 1.399(6)
N3' C2' 1.291(5)
C2 C2' 1.456(6)
C5 C4 1.349(6)
C8' C7' 1.388(6)
C7' C6' 1.355(6)
C5' C4' 1.378(7)
C5' C6' 1.380(7)

loop_
_geom_hbond_atom_site_label_D
_geom_hbond_atom_site_label_H
_geom_hbond_atom_site_label_A
_geom_hbond_distance_DH
_geom_hbond_distance_HA
_geom_hbond_distance_DA
_geom_hbond_angle_DHA
_geom_hbond_site_symmetry_A
O10' H10' N3 0.82 1.96 2.768(4) 169.6 3_556

loop_
_cod_related_entry_id
_cod_related_entry_database
_cod_related_entry_code
1 ChemSpider 30660128
